data_2017331
loop_
_publ_author_name
'Ho, Douglas M.'
'Berardini, Michael E.'
'Arvanitis, Georgia M.'

_publ_section_title
;
 (+<i>ac</i>,{-}<i>ac</i>)-<i>trans</i>-Bis(hinokitiolato)copper(II)
 and its chloroform disolvate
;
_journal_coeditor_code FN3033
_journal_issue 10
_journal_name_full 'Acta Crystallographica Section C'
_journal_page_first m391
_journal_page_last m394
_journal_paper_doi 10.1107/S0108270109034647
_journal_volume 65
_journal_year 2009
_chemical_formula_iupac '[Cu (C10 H11 O2)2]'
_chemical_formula_moiety 'C20 H22 Cu O4'
_chemical_formula_structural 'Cu (C10 H11 O2)2'
_chemical_formula_sum 'C20 H22 Cu O4'
_chemical_formula_weight 389.92
_chemical_name_common dmh102
_chemical_name_systematic
;
(+<i>ac</i>,-<i>ac</i>)-<i>trans</i>-bis(3-isopropyl-7-oxocyclohepta-
1,3,5-trienolato)copper(II)
;
_space_group_IT_number 2
_symmetry_cell_setting triclinic
_symmetry_space_group_name_Hall '-P 1'
_symmetry_space_group_name_H-M 'P -1'
_atom_sites_solution_hydrogens geom
_atom_sites_solution_primary isomor
_atom_sites_solution_secondary difmap
_cell_angle_alpha 77.037(2)
_cell_angle_beta 76.362(3)
_cell_angle_gamma 80.093(3)
_cell_formula_units_Z 1
_cell_length_a 6.3371(2)
_cell_length_b 8.4915(5)
_cell_length_c 8.7216(5)
_cell_measurement_reflns_used 8954
_cell_measurement_temperature 200(2)
_cell_measurement_theta_max 27.46
_cell_measurement_theta_min 2.45
_cell_volume 440.93(4)
_computing_cell_refinement 'DENZO-SMN (Otwinowski & Minor, 1997)'
_computing_data_collection 'COLLECT (Nonius, 1998)'
_computing_data_reduction
;
DENZO-SMN (Otwinowski & Minor, 1997), SHELXTL (Sheldrick, 2008)
and
PLATON (Spek, 2009)
;
_computing_molecular_graphics
;
SHELXTL (Sheldrick, 2008) and ORTEP-3 (Farrugia, 1997)
;
_computing_publication_material 'SHELXTL (Sheldrick, 2008)'
_computing_structure_refinement 'SHELXTL (Sheldrick, 2008)'
_computing_structure_solution 'SHELXTL (Sheldrick, 2008)'
_diffrn_ambient_temperature 200(2)
_diffrn_measured_fraction_theta_full 0.997
_diffrn_measured_fraction_theta_max 0.997
_diffrn_measurement_device 'Nonius KappaCCD area-detector'
_diffrn_measurement_method '\w scans; 600 1.0\% rotations'
_diffrn_radiation_monochromator graphite
_diffrn_radiation_source 'fine-focus sealed tube'
_diffrn_radiation_type 'Mo K\a'
_diffrn_radiation_wavelength 0.71073
_diffrn_reflns_av_R_equivalents 0.0838
_diffrn_reflns_av_sigmaI/netI 0.0774
_diffrn_reflns_limit_h_max 8
_diffrn_reflns_limit_h_min -8
_diffrn_reflns_limit_k_max 10
_diffrn_reflns_limit_k_min -10
_diffrn_reflns_limit_l_max 11
_diffrn_reflns_limit_l_min -9
_diffrn_reflns_number 8954
_diffrn_reflns_theta_full 27.46
_diffrn_reflns_theta_max 27.46
_diffrn_reflns_theta_min 2.45
_diffrn_standards_decay_% 0
_diffrn_standards_number 0
_exptl_absorpt_coefficient_mu 1.260
_exptl_absorpt_correction_T_max 0.9752
_exptl_absorpt_correction_T_min 0.7868
_exptl_absorpt_correction_type psi-scan
_exptl_absorpt_process_details '(SHELXTL; Sheldrick, 2008)'
_exptl_crystal_colour green-yellow
_exptl_crystal_density_diffrn 1.468
_exptl_crystal_density_method 'not measured'
_exptl_crystal_description plate
_exptl_crystal_F_000 203
_exptl_crystal_size_max 0.200
_exptl_crystal_size_mid 0.102
_exptl_crystal_size_min 0.020
_refine_diff_density_max 0.532
_refine_diff_density_min -0.832
_refine_ls_extinction_method none
_refine_ls_goodness_of_fit_ref 1.027
_refine_ls_hydrogen_treatment constr
_refine_ls_matrix_type full
_refine_ls_number_parameters 118
_refine_ls_number_reflns 2006
_refine_ls_number_restraints 0
_refine_ls_restrained_S_all 1.027
_refine_ls_R_factor_all 0.0953
_refine_ls_R_factor_gt 0.0654
_refine_ls_shift/su_max 0.000
_refine_ls_shift/su_mean 0.000
_refine_ls_structure_factor_coef Fsqd
_refine_ls_weighting_details 'w = 1/[\s^2^(Fo^2^)+(0.1341P)^2^] where P=(Fo^2^+2Fc^2^)/3'
_refine_ls_weighting_scheme calc
_refine_ls_wR_factor_gt 0.1775
_refine_ls_wR_factor_ref 0.2039
_reflns_number_gt 1461
_reflns_number_total 2006
_reflns_threshold_expression I>2\s(I)
_cod_data_source_file fn3033.cif
_cod_data_source_block IV
_cod_database_code 2017331
_cod_database_fobs_code 2017331

loop_
_symmetry_equiv_pos_as_xyz
'x, y, z'
'-x, -y, -z'

loop_
_atom_site_type_symbol
_atom_site_label
_atom_site_fract_x
_atom_site_fract_y
_atom_site_fract_z
_atom_site_U_iso_or_equiv
_atom_site_adp_type
_atom_site_calc_flag
_atom_site_refinement_flags
_atom_site_occupancy
_atom_site_disorder_assembly
_atom_site_disorder_group
Cu Cu1 1.0000 1.0000 0.0000 0.0392(3) Uani d S 1 . .
O O1 0.7824(5) 0.9796(4) 0.1949(4) 0.0373(7) Uani d . 1 . .
O O2 0.8394(5) 0.8586(4) -0.0569(4) 0.0402(8) Uani d . 1 . .
C C1 0.6366(6) 0.8883(5) 0.1962(5) 0.0321(9) Uani d . 1 . .
C C2 0.4724(7) 0.8603(5) 0.3351(5) 0.0337(9) Uani d . 1 . .
H H2 0.4867 0.9096 0.4191 0.040 Uiso calc R 1 . .
C C3 0.2916(7) 0.7740(5) 0.3742(5) 0.0327(9) Uani d . 1 . .
C C4 0.2286(7) 0.6954(5) 0.2706(5) 0.0356(10) Uani d . 1 . .
H H4 0.0971 0.6472 0.3126 0.043 Uiso calc R 1 . .
C C5 0.3307(7) 0.6778(5) 0.1152(5) 0.0364(10) Uani d . 1 . .
H H5 0.2577 0.6197 0.0665 0.044 Uiso calc R 1 . .
C C6 0.5220(7) 0.7314(5) 0.0198(5) 0.0375(10) Uani d . 1 . .
H H6 0.5618 0.7018 -0.0829 0.045 Uiso calc R 1 . .
C C7 0.6662(6) 0.8227(5) 0.0510(5) 0.0331(9) Uani d . 1 . .
C C8 0.1586(7) 0.7671(6) 0.5446(5) 0.0372(10) Uani d . 1 . .
H H8 0.1701 0.8699 0.5782 0.045 Uiso calc R 1 . .
C C9 -0.0839(7) 0.7566(6) 0.5636(6) 0.0435(11) Uani d . 1 . .
H H9A -0.1402 0.8338 0.4763 0.065 Uiso calc R 1 . .
H H9B -0.1638 0.7833 0.6672 0.065 Uiso calc R 1 . .
H H9C -0.1039 0.6458 0.5594 0.065 Uiso calc R 1 . .
C C10 0.2610(8) 0.6252(7) 0.6584(6) 0.0545(14) Uani d . 1 . .
H H10A 0.4092 0.6438 0.6590 0.082 Uiso calc R 1 . .
H H10B 0.2679 0.5232 0.6215 0.082 Uiso calc R 1 . .
H H10C 0.1714 0.6179 0.7674 0.082 Uiso calc R 1 . .

loop_
_atom_site_aniso_label
_atom_site_aniso_U_11
_atom_site_aniso_U_22
_atom_site_aniso_U_33
_atom_site_aniso_U_12
_atom_site_aniso_U_13
_atom_site_aniso_U_23
Cu1 0.0369(5) 0.0472(6) 0.0350(5) -0.0120(3) -0.0044(3) -0.0092(4)
O1 0.0378(16) 0.0438(18) 0.0337(16) -0.0140(13) -0.0066(12) -0.0089(13)
O2 0.0380(17) 0.051(2) 0.0307(16) -0.0134(14) 0.0028(12) -0.0112(14)
C1 0.034(2) 0.033(2) 0.032(2) -0.0034(17) -0.0104(17) -0.0071(17)
C2 0.036(2) 0.038(2) 0.031(2) -0.0041(17) -0.0077(17) -0.0133(18)
C3 0.033(2) 0.036(2) 0.029(2) -0.0035(17) -0.0052(16) -0.0086(17)
C4 0.033(2) 0.036(2) 0.038(2) -0.0074(17) -0.0054(17) -0.0060(18)
C5 0.039(2) 0.039(2) 0.034(2) -0.0090(18) -0.0069(18) -0.0108(18)
C6 0.040(2) 0.040(3) 0.032(2) -0.0051(19) -0.0048(18) -0.0092(19)
C7 0.034(2) 0.037(2) 0.028(2) -0.0023(17) -0.0082(17) -0.0046(17)
C8 0.043(2) 0.039(3) 0.032(2) -0.0071(18) -0.0072(18) -0.0088(18)
C9 0.038(2) 0.051(3) 0.038(2) -0.007(2) -0.0007(19) -0.009(2)
C10 0.045(3) 0.073(4) 0.037(3) -0.002(2) -0.008(2) 0.000(2)

loop_
_atom_type_symbol
_atom_type_description
_atom_type_scat_dispersion_real
_atom_type_scat_dispersion_imag
_atom_type_scat_source
C C 0.0033 0.0016 'International Tables Vol C Tables 4.2.6.8 and 6.1.1.4'
H H 0.0000 0.0000 'International Tables Vol C Tables 4.2.6.8 and 6.1.1.4'
O O 0.0106 0.0060 'International Tables Vol C Tables 4.2.6.8 and 6.1.1.4'
Cu Cu 0.3201 1.2651 'International Tables Vol C Tables 4.2.6.8 and 6.1.1.4'

loop_
_geom_angle_atom_site_label_1
_geom_angle_atom_site_label_2
_geom_angle_atom_site_label_3
_geom_angle_site_symmetry_1
_geom_angle_site_symmetry_3
_geom_angle
_geom_angle_publ_flag
O2 Cu1 O2 2_775 . 180.0000(10) ?
O2 Cu1 O1 2_775 . 96.24(12) ?
O2 Cu1 O1 . . 83.76(12) ?
O2 Cu1 O1 2_775 2_775 83.76(12) ?
O2 Cu1 O1 . 2_775 96.24(12) ?
O1 Cu1 O1 . 2_775 180.0(2) ?
C1 O1 Cu1 . . 112.9(3) ?
C7 O2 Cu1 . . 113.3(3) ?
O1 C1 C2 . . 118.1(4) ?
O1 C1 C7 . . 115.1(3) ?
C2 C1 C7 . . 126.8(4) ?
C3 C2 C1 . . 132.6(4) ?
C3 C2 H2 . . 113.7 ?
C1 C2 H2 . . 113.7 ?
C4 C3 C2 . . 125.3(4) ?
C4 C3 C8 . . 119.2(4) ?
C2 C3 C8 . . 115.5(4) ?
C5 C4 C3 . . 129.2(4) ?
C5 C4 H4 . . 115.4 ?
C3 C4 H4 . . 115.4 ?
C6 C5 C4 . . 130.2(4) ?
C6 C5 H5 . . 114.9 ?
C4 C5 H5 . . 114.9 ?
C5 C6 C7 . . 130.1(4) ?
C5 C6 H6 . . 114.9 ?
C7 C6 H6 . . 114.9 ?
O2 C7 C6 . . 119.7(4) ?
O2 C7 C1 . . 114.9(3) ?
C6 C7 C1 . . 125.4(4) ?
C3 C8 C9 . . 114.8(4) ?
C3 C8 C10 . . 109.6(4) ?
C9 C8 C10 . . 110.4(4) ?
C3 C8 H8 . . 107.2 ?
C9 C8 H8 . . 107.2 ?
C10 C8 H8 . . 107.2 ?
C8 C9 H9A . . 109.5 ?
C8 C9 H9B . . 109.5 ?
H9A C9 H9B . . 109.5 ?
C8 C9 H9C . . 109.5 ?
H9A C9 H9C . . 109.5 ?
H9B C9 H9C . . 109.5 ?
C8 C10 H10A . . 109.5 ?
C8 C10 H10B . . 109.5 ?
H10A C10 H10B . . 109.5 ?
C8 C10 H10C . . 109.5 ?
H10A C10 H10C . . 109.5 ?
H10B C10 H10C . . 109.5 ?

loop_
_geom_bond_atom_site_label_1
_geom_bond_atom_site_label_2
_geom_bond_site_symmetry_2
_geom_bond_distance
_geom_bond_publ_flag
Cu1 O2 2_775 1.911(3) ?
Cu1 O2 . 1.911(3) ?
Cu1 O1 . 1.915(3) ?
Cu1 O1 2_775 1.915(3) ?
O1 C1 . 1.301(5) ?
O2 C7 . 1.297(5) ?
C1 C2 . 1.403(6) ?
C1 C7 . 1.455(6) ?
C2 C3 . 1.399(6) ?
C2 H2 . 0.9500 ?
C3 C4 . 1.398(6) ?
C3 C8 . 1.521(6) ?
C4 C5 . 1.386(6) ?
C4 H4 . 0.9500 ?
C5 C6 . 1.383(6) ?
C5 H5 . 0.9500 ?
C6 C7 . 1.402(6) ?
C6 H6 . 0.9500 ?
C8 C9 . 1.523(6) ?
C8 C10 . 1.535(6) ?
C8 H8 . 1.0000 ?
C9 H9A . 0.9800 ?
C9 H9B . 0.9800 ?
C9 H9C . 0.9800 ?
C10 H10A . 0.9800 ?
C10 H10B . 0.9800 ?
C10 H10C . 0.9800 ?

loop_
_geom_torsion_atom_site_label_1
_geom_torsion_atom_site_label_2
_geom_torsion_atom_site_label_3
_geom_torsion_atom_site_label_4
_geom_torsion_site_symmetry_1
_geom_torsion_site_symmetry_2
_geom_torsion_site_symmetry_3
_geom_torsion_site_symmetry_4
_geom_torsion
_geom_torsion_publ_flag
O2 Cu1 O1 C1 2_775 . . . 179.0(3) ?
O2 Cu1 O1 C1 . . . . -1.0(3) ?
O1 Cu1 O2 C7 . . . . 2.6(3) ?
O1 Cu1 O2 C7 2_775 . . . -177.4(3) ?
Cu1 O1 C1 C2 . . . . 178.1(3) ?
Cu1 O1 C1 C7 . . . . -0.7(4) ?
O1 C1 C2 C3 . . . . 178.0(4) ?
C7 C1 C2 C3 . . . . -3.4(8) ?
C1 C2 C3 C4 . . . . -2.5(8) ?
C1 C2 C3 C8 . . . . 177.0(4) ?
C2 C3 C4 C5 . . . . 3.5(8) ?
C8 C3 C4 C5 . . . . -176.0(4) ?
C3 C4 C5 C6 . . . . 0.4(8) ?
C4 C5 C6 C7 . . . . -1.7(8) ?
Cu1 O2 C7 C6 . . . . 174.5(3) ?
Cu1 O2 C7 C1 . . . . -3.5(5) ?
C5 C6 C7 O2 . . . . 179.4(4) ?
C5 C6 C7 C1 . . . . -2.8(7) ?
O1 C1 C7 O2 . . . . 2.8(6) ?
C2 C1 C7 O2 . . . . -175.8(4) ?
O1 C1 C7 C6 . . . . -175.1(4) ?
C2 C1 C7 C6 . . . . 6.3(7) ?
C4 C3 C8 C9 . . . . -30.8(6) ?
C2 C3 C8 C9 . . . . 149.7(4) ?
C4 C3 C8 C10 . . . . 94.2(5) ?
C2 C3 C8 C10 . . . . -85.4(5) ?
